data_4001952
loop_
_publ_author_name
'McGarry, Kathryn A.'
'Xie, Wei'
'Sutton, Christopher'
'Risko, Chad'
'Wu, Yanfei'
'Young, Victor G.'
'Br\'edas, Jean-Luc'
'Frisbie, C. Daniel'
'Douglas, Christopher J.'

_publ_section_title
;
 Rubrene-Based Single-Crystal Organic Semiconductors: Synthesis,
 Electronic Structure, and Charge-Transport Properties
;
_journal_issue 11
_journal_name_full 'Chemistry of Materials'
_journal_page_first 2254
_journal_paper_doi 10.1021/cm400736s
_journal_volume 25
_journal_year 2013
_chemical_formula_moiety 'C44 H32'
_chemical_formula_sum 'C44 H32'
_chemical_formula_weight 560.70
_chemical_name_common 11253b
_chemical_name_systematic
; 
 ? 
;
_space_group_IT_number 33
_symmetry_cell_setting orthorhombic
_symmetry_space_group_name_Hall 'P 2c -2n'
_symmetry_space_group_name_H-M 'P n a 21'
_atom_sites_solution_hydrogens geom
_atom_sites_solution_primary direct
_atom_sites_solution_secondary difmap
_audit_creation_method SHELXL-97
_cell_angle_alpha 90.00
_cell_angle_beta 90.00
_cell_angle_gamma 90.00
_cell_formula_units_Z 4
_cell_length_a 15.2045(8)
_cell_length_b 13.9010(8)
_cell_length_c 14.3104(8)
_cell_measurement_reflns_used 6686
_cell_measurement_temperature 173(2)
_cell_measurement_theta_max 24.893
_cell_measurement_theta_min 2.443
_cell_volume 3024.6(3)
_computing_cell_refinement 'SMART, Bruker'
_computing_data_collection 'SMART, Bruker'
_computing_data_reduction 'SAINT, Bruker'
_computing_molecular_graphics 'SHELXTL, Bruker'
_computing_publication_material 'Bruker SHELXTL'
_computing_structure_refinement 'SHELXL-97 (Sheldrick, 1997)'
_computing_structure_solution 'SHELXS-97 (Sheldrick, 1990)'
_diffrn_ambient_temperature 173(2)
_diffrn_measured_fraction_theta_full 1.000
_diffrn_measured_fraction_theta_max 1.000
_diffrn_measurement_device_type 'Bruker APEX II Platform CCD'
_diffrn_measurement_method 'area detector, omega scans per phi'
_diffrn_radiation_monochromator graphite
_diffrn_radiation_source 'normal-focus sealed tube'
_diffrn_radiation_type MoK\a
_diffrn_radiation_wavelength 0.71073
_diffrn_reflns_av_R_equivalents 0.0602
_diffrn_reflns_av_sigmaI/netI 0.0473
_diffrn_reflns_limit_h_max 18
_diffrn_reflns_limit_h_min -18
_diffrn_reflns_limit_k_max 16
_diffrn_reflns_limit_k_min -16
_diffrn_reflns_limit_l_max 17
_diffrn_reflns_limit_l_min -17
_diffrn_reflns_number 27615
_diffrn_reflns_theta_full 25.67
_diffrn_reflns_theta_max 25.67
_diffrn_reflns_theta_min 1.99
_diffrn_standards_number 0
_exptl_absorpt_coefficient_mu 0.070
_exptl_absorpt_correction_T_max 0.9910
_exptl_absorpt_correction_T_min 0.9896
_exptl_absorpt_correction_type multi-scan
_exptl_absorpt_process_details 'SADABS, R. Blessing, 1995'
_exptl_crystal_colour Red
_exptl_crystal_density_diffrn 1.231
_exptl_crystal_density_method 'not measured'
_exptl_crystal_description Block
_exptl_crystal_F_000 1184
_exptl_crystal_size_max 0.15
_exptl_crystal_size_mid 0.13
_exptl_crystal_size_min 0.13
_refine_diff_density_max 0.132
_refine_diff_density_min -0.169
_refine_diff_density_rms 0.037
_refine_ls_abs_structure_details 'Flack H D (1983), Acta Cryst. A39, 876-881'
_refine_ls_abs_structure_Flack -2(7)
_refine_ls_extinction_method none
_refine_ls_goodness_of_fit_ref 1.037
_refine_ls_hydrogen_treatment constr
_refine_ls_matrix_type full
_refine_ls_number_parameters 397
_refine_ls_number_reflns 5743
_refine_ls_number_restraints 1
_refine_ls_restrained_S_all 1.037
_refine_ls_R_factor_all 0.0635
_refine_ls_R_factor_gt 0.0421
_refine_ls_shift/su_max 0.000
_refine_ls_shift/su_mean 0.000
_refine_ls_structure_factor_coef Fsqd
_refine_ls_weighting_details 'calc w=1/[\s^2^(Fo^2^)+(0.0443P)^2^+0.1146P] where P=(Fo^2^+2Fc^2^)/3'
_refine_ls_weighting_scheme calc
_refine_ls_wR_factor_gt 0.0861
_refine_ls_wR_factor_ref 0.0964
_reflns_number_gt 4475
_reflns_number_total 5743
_reflns_threshold_expression >2sigma(I)
_cod_data_source_file cm400736s_si_003.cif
_cod_data_source_block 11253b
_cod_depositor_comments
;
The following automatic conversions were performed:

'_symmetry_cell_setting' value 'Orthorhombic' changed to
'orthorhombic' according to
/usr/data/users/saulius/automatic-downloads/retrospective/ACS/lib/dictionaries/cif_core.dic
dictionary named 'cif_core.dic' version 2.4.2 from 2011-04-26.

Automatic conversion script
Id: cif_fix_values 2281 2013-09-26 08:29:07Z andrius 
;
_cod_original_sg_symbol_H-M Pna2(1)
_cod_database_code 4001952

loop_
_symmetry_equiv_pos_as_xyz
'x, y, z'
'-x, -y, z+1/2'
'x+1/2, -y+1/2, z'
'-x+1/2, y+1/2, z+1/2'

loop_
_atom_site_label
_atom_site_type_symbol
_atom_site_fract_x
_atom_site_fract_y
_atom_site_fract_z
_atom_site_U_iso_or_equiv
_atom_site_adp_type
_atom_site_occupancy
_atom_site_symmetry_multiplicity
_atom_site_calc_flag
_atom_site_refinement_flags
C1 C 0.18901(14) 0.34248(16) 0.82923(15) 0.0278(5) Uani 1 1 d .
C2 C 0.12259(14) 0.28637(16) 0.78834(15) 0.0278(5) Uani 1 1 d .
C3 C 0.07987(15) 0.20966(17) 0.83684(17) 0.0349(6) Uani 1 1 d .
H3A H 0.1004 0.1915 0.8970 0.042 Uiso 1 1 calc R
C4 C 0.01085(15) 0.16245(18) 0.79881(17) 0.0385(6) Uani 1 1 d .
H4A H -0.0160 0.1111 0.8320 0.046 Uiso 1 1 calc R
C5 C -0.02157(15) 0.18902(17) 0.70999(18) 0.0389(6) Uani 1 1 d .
H5A H -0.0726 0.1584 0.6858 0.047 Uiso 1 1 calc R
C6 C 0.01935(14) 0.25759(16) 0.65904(17) 0.0347(6) Uani 1 1 d .
H6A H -0.0031 0.2739 0.5991 0.042 Uiso 1 1 calc R
C7 C 0.09581(14) 0.30613(15) 0.69358(15) 0.0281(5) Uani 1 1 d .
C8 C 0.14479(14) 0.36862(16) 0.63758(15) 0.0270(5) Uani 1 1 d .
C9 C 0.22076(13) 0.41538(15) 0.67560(15) 0.0246(5) Uani 1 1 d .
C10 C 0.28593(14) 0.46139(15) 0.61958(15) 0.0256(5) Uani 1 1 d .
C11 C 0.35092(14) 0.51779(15) 0.66176(16) 0.0268(5) Uani 1 1 d .
C12 C 0.42175(14) 0.55874(17) 0.60927(17) 0.0332(6) Uani 1 1 d .
H12A H 0.4283 0.5422 0.5452 0.040 Uiso 1 1 calc R
C13 C 0.47958(15) 0.62039(17) 0.64880(17) 0.0374(6) Uani 1 1 d .
H13A H 0.5271 0.6453 0.6131 0.045 Uiso 1 1 calc R
C14 C 0.46938(15) 0.64759(17) 0.74294(17) 0.0368(6) Uani 1 1 d .
H14A H 0.5077 0.6946 0.7688 0.044 Uiso 1 1 calc R
C15 C 0.40612(14) 0.60812(16) 0.79750(16) 0.0320(5) Uani 1 1 d .
H15A H 0.4006 0.6279 0.8608 0.038 Uiso 1 1 calc R
C16 C 0.34713(14) 0.53661(15) 0.76057(15) 0.0255(5) Uani 1 1 d .
C17 C 0.28898(13) 0.48490(15) 0.81673(15) 0.0252(5) Uani 1 1 d .
C18 C 0.23267(13) 0.41464(15) 0.77532(14) 0.0249(5) Uani 1 1 d .
C19 C 0.22389(14) 0.31406(15) 0.92340(15) 0.0273(5) Uani 1 1 d .
C20 C 0.17566(15) 0.31787(17) 1.00518(16) 0.0353(6) Uani 1 1 d .
H20A H 0.1187 0.3459 1.0045 0.042 Uiso 1 1 calc R
C21 C 0.20887(16) 0.28169(17) 1.08775(17) 0.0378(6) Uani 1 1 d .
H21A H 0.1745 0.2855 1.1430 0.045 Uiso 1 1 calc R
C22 C 0.29149(16) 0.23988(16) 1.09143(16) 0.0341(6) Uani 1 1 d .
C23 C 0.34104(15) 0.23856(16) 1.01047(16) 0.0326(5) Uani 1 1 d .
H23A H 0.3989 0.2128 1.0118 0.039 Uiso 1 1 calc R
C24 C 0.30761(14) 0.27432(16) 0.92729(16) 0.0297(5) Uani 1 1 d .
H24A H 0.3424 0.2716 0.8722 0.036 Uiso 1 1 calc R
C25 C 0.11299(14) 0.39199(17) 0.54176(15) 0.0291(5) Uani 1 1 d .
C26 C 0.11913(17) 0.32856(17) 0.46747(16) 0.0363(6) Uani 1 1 d .
H26A H 0.1423 0.2659 0.4772 0.044 Uiso 1 1 calc R
C27 C 0.09165(17) 0.35593(18) 0.37906(17) 0.0405(6) Uani 1 1 d .
H27A H 0.0979 0.3120 0.3287 0.049 Uiso 1 1 calc R
C28 C 0.05529(15) 0.44558(18) 0.36212(16) 0.0373(6) Uani 1 1 d .
C29 C 0.04567(15) 0.50764(18) 0.43724(17) 0.0379(6) Uani 1 1 d .
H29A H 0.0188 0.5686 0.4282 0.045 Uiso 1 1 calc R
C30 C 0.07487(15) 0.48159(17) 0.52565(17) 0.0326(5) Uani 1 1 d .
H30A H 0.0687 0.5256 0.5760 0.039 Uiso 1 1 calc R
C31 C 0.29407(14) 0.44177(16) 0.51752(15) 0.0276(5) Uani 1 1 d .
C32 C 0.32472(15) 0.35227(18) 0.48897(16) 0.0359(6) Uani 1 1 d .
H32A H 0.3363 0.3039 0.5342 0.043 Uiso 1 1 calc R
C33 C 0.33847(18) 0.3330(2) 0.39543(18) 0.0469(7) Uani 1 1 d .
H33A H 0.3600 0.2718 0.3767 0.056 Uiso 1 1 calc R
C34 C 0.32089(17) 0.4031(2) 0.32861(18) 0.0441(7) Uani 1 1 d .
H34A H 0.3296 0.3897 0.2642 0.053 Uiso 1 1 calc R
C35 C 0.29094(16) 0.49159(19) 0.35631(17) 0.0408(6) Uani 1 1 d .
H35A H 0.2784 0.5395 0.3109 0.049 Uiso 1 1 calc R
C36 C 0.27885(15) 0.51157(17) 0.45055(15) 0.0327(6) Uani 1 1 d .
H36A H 0.2599 0.5738 0.4692 0.039 Uiso 1 1 calc R
C37 C 0.27619(14) 0.51351(16) 0.91690(15) 0.0289(5) Uani 1 1 d .
C38 C 0.34156(16) 0.51006(17) 0.98451(16) 0.0360(6) Uani 1 1 d .
H38A H 0.3974 0.4838 0.9690 0.043 Uiso 1 1 calc R
C39 C 0.32712(19) 0.5441(2) 1.07392(18) 0.0461(7) Uani 1 1 d .
H39A H 0.3728 0.5413 1.1191 0.055 Uiso 1 1 calc R
C40 C 0.24615(19) 0.58216(19) 1.09760(19) 0.0493(7) Uani 1 1 d .
H40A H 0.2363 0.6065 1.1588 0.059 Uiso 1 1 calc R
C41 C 0.17946(18) 0.58472(18) 1.03186(17) 0.0442(7) Uani 1 1 d .
H41A H 0.1233 0.6094 1.0482 0.053 Uiso 1 1 calc R
C42 C 0.19482(15) 0.55121(17) 0.94231(17) 0.0351(6) Uani 1 1 d .
H42A H 0.1490 0.5540 0.8973 0.042 Uiso 1 1 calc R
C43 C 0.32462(18) 0.19354(18) 1.18008(17) 0.0454(7) Uani 1 1 d .
H43A H 0.2809 0.2019 1.2298 0.068 Uiso 1 1 calc R
H43B H 0.3800 0.2239 1.1988 0.068 Uiso 1 1 calc R
H43C H 0.3344 0.1248 1.1692 0.068 Uiso 1 1 calc R
C44 C 0.0284(2) 0.4754(2) 0.26447(18) 0.0550(8) Uani 1 1 d .
H44A H 0.0401 0.4226 0.2209 0.082 Uiso 1 1 calc R
H44B H 0.0621 0.5322 0.2456 0.082 Uiso 1 1 calc R
H44C H -0.0345 0.4907 0.2637 0.082 Uiso 1 1 calc R

loop_
_atom_site_aniso_label
_atom_site_aniso_U_11
_atom_site_aniso_U_22
_atom_site_aniso_U_33
_atom_site_aniso_U_23
_atom_site_aniso_U_13
_atom_site_aniso_U_12
C1 0.0251(11) 0.0301(12) 0.0282(12) 0.0025(10) -0.0001(9) 0.0012(10)
C2 0.0240(11) 0.0267(12) 0.0326(13) 0.0011(10) -0.0004(9) -0.0004(9)
C3 0.0314(13) 0.0333(14) 0.0399(14) 0.0062(11) -0.0013(11) -0.0044(11)
C4 0.0362(14) 0.0313(13) 0.0480(16) 0.0084(12) 0.0002(12) -0.0096(11)
C5 0.0305(13) 0.0353(14) 0.0511(16) 0.0022(12) -0.0075(12) -0.0098(11)
C6 0.0306(13) 0.0352(14) 0.0384(14) 0.0006(11) -0.0078(11) -0.0052(11)
C7 0.0261(11) 0.0243(12) 0.0339(13) -0.0017(10) -0.0013(10) -0.0004(9)
C8 0.0268(11) 0.0253(12) 0.0291(13) -0.0022(10) -0.0028(10) 0.0001(10)
C9 0.0247(11) 0.0220(11) 0.0272(12) 0.0003(9) 0.0001(9) 0.0000(9)
C10 0.0253(11) 0.0219(12) 0.0296(12) 0.0002(9) 0.0011(9) 0.0034(9)
C11 0.0244(11) 0.0220(11) 0.0341(13) -0.0001(10) 0.0011(9) 0.0015(9)
C12 0.0291(12) 0.0350(13) 0.0356(14) 0.0008(11) 0.0044(10) 0.0001(11)
C13 0.0301(13) 0.0364(14) 0.0456(15) -0.0004(12) 0.0057(11) -0.0067(11)
C14 0.0284(13) 0.0326(13) 0.0496(17) -0.0044(12) -0.0009(11) -0.0077(11)
C15 0.0301(12) 0.0308(13) 0.0351(13) -0.0042(11) 0.0006(10) -0.0044(10)
C16 0.0209(11) 0.0244(12) 0.0311(12) -0.0020(10) -0.0011(9) 0.0003(9)
C17 0.0234(11) 0.0240(12) 0.0282(12) -0.0011(10) -0.0036(9) 0.0022(9)
C18 0.0227(11) 0.0238(12) 0.0282(12) -0.0017(9) -0.0014(9) 0.0009(9)
C19 0.0287(12) 0.0261(12) 0.0271(13) 0.0004(10) -0.0022(10) -0.0068(10)
C20 0.0314(13) 0.0426(16) 0.0320(14) 0.0042(12) 0.0009(11) -0.0002(11)
C21 0.0432(14) 0.0403(15) 0.0300(13) 0.0045(12) 0.0010(11) -0.0073(12)
C22 0.0454(14) 0.0246(13) 0.0322(13) 0.0017(11) -0.0096(11) -0.0091(11)
C23 0.0334(12) 0.0272(13) 0.0373(14) 0.0005(11) -0.0061(11) -0.0028(10)
C24 0.0319(12) 0.0269(13) 0.0305(13) 0.0006(10) 0.0000(10) -0.0049(10)
C25 0.0265(12) 0.0313(14) 0.0296(13) 0.0012(10) -0.0041(10) -0.0059(10)
C26 0.0460(16) 0.0288(14) 0.0342(14) -0.0029(11) -0.0080(11) -0.0008(11)
C27 0.0523(16) 0.0357(15) 0.0335(14) -0.0051(11) -0.0094(12) -0.0088(13)
C28 0.0367(14) 0.0420(15) 0.0332(14) 0.0032(12) -0.0094(11) -0.0054(12)
C29 0.0330(13) 0.0399(15) 0.0408(15) 0.0057(12) -0.0062(11) 0.0045(11)
C30 0.0313(12) 0.0323(13) 0.0341(14) -0.0032(11) -0.0024(11) 0.0031(10)
C31 0.0281(12) 0.0280(13) 0.0266(12) -0.0002(10) 0.0003(10) 0.0001(10)
C32 0.0443(14) 0.0331(14) 0.0304(14) 0.0001(11) 0.0005(11) 0.0063(12)
C33 0.0567(17) 0.0457(17) 0.0383(16) -0.0105(13) 0.0053(13) 0.0133(14)
C34 0.0533(16) 0.0497(17) 0.0291(13) -0.0032(13) 0.0042(12) 0.0049(13)
C35 0.0447(15) 0.0452(16) 0.0325(15) 0.0084(12) -0.0004(11) -0.0006(12)
C36 0.0376(13) 0.0299(13) 0.0304(14) 0.0009(10) 0.0022(11) 0.0011(11)
C37 0.0312(12) 0.0264(13) 0.0292(13) 0.0006(10) 0.0010(10) -0.0004(10)
C38 0.0372(14) 0.0353(14) 0.0354(14) -0.0006(11) -0.0042(11) -0.0018(11)
C39 0.0580(17) 0.0485(17) 0.0317(14) -0.0020(12) -0.0103(13) -0.0034(14)
C40 0.0714(19) 0.0456(17) 0.0310(14) -0.0056(13) 0.0050(14) 0.0029(15)
C41 0.0561(17) 0.0387(16) 0.0378(15) -0.0014(12) 0.0095(13) 0.0089(13)
C42 0.0349(13) 0.0375(14) 0.0328(14) 0.0017(11) 0.0000(11) 0.0027(11)
C43 0.0592(17) 0.0377(15) 0.0392(16) 0.0036(12) -0.0137(13) -0.0091(13)
C44 0.067(2) 0.0604(19) 0.0378(16) 0.0113(14) -0.0147(14) 0.0000(15)

loop_
_atom_type_symbol
_atom_type_description
_atom_type_scat_dispersion_real
_atom_type_scat_dispersion_imag
_atom_type_scat_source
C C 0.0033 0.0016 'International Tables Vol C Tables 4.2.6.8 and 6.1.1.4'
H H 0.0000 0.0000 'International Tables Vol C Tables 4.2.6.8 and 6.1.1.4'

loop_
_geom_angle_atom_site_label_1
_geom_angle_atom_site_label_2
_geom_angle_atom_site_label_3
_geom_angle
C2 C1 C18 119.95(19)
C2 C1 C19 118.82(19)
C18 C1 C19 120.35(18)
C1 C2 C3 122.6(2)
C1 C2 C7 119.3(2)
C3 C2 C7 118.1(2)
C4 C3 C2 121.3(2)
C3 C4 C5 120.4(2)
C6 C5 C4 120.6(2)
C5 C6 C7 121.3(2)
C8 C7 C6 121.9(2)
C8 C7 C2 120.48(19)
C6 C7 C2 117.6(2)
C7 C8 C9 119.61(19)
C7 C8 C25 119.37(19)
C9 C8 C25 120.82(19)
C10 C9 C8 123.38(19)
C10 C9 C18 118.25(18)
C8 C9 C18 118.36(18)
C11 C10 C9 119.99(19)
C11 C10 C31 117.82(19)
C9 C10 C31 121.76(19)
C10 C11 C12 121.9(2)
C10 C11 C16 119.8(2)
C12 C11 C16 118.3(2)
C13 C12 C11 121.5(2)
C12 C13 C14 119.9(2)
C15 C14 C13 121.4(2)
C14 C15 C16 120.7(2)
C17 C16 C11 119.87(19)
C17 C16 C15 122.7(2)
C11 C16 C15 117.5(2)
C16 C17 C18 119.59(19)
C16 C17 C37 119.75(19)
C18 C17 C37 120.02(19)
C17 C18 C1 122.33(19)
C17 C18 C9 118.85(19)
C1 C18 C9 118.82(19)
C20 C19 C24 117.9(2)
C20 C19 C1 124.24(19)
C24 C19 C1 117.68(19)
C21 C20 C19 121.1(2)
C20 C21 C22 121.2(2)
C23 C22 C21 117.9(2)
C23 C22 C43 121.1(2)
C21 C22 C43 120.9(2)
C22 C23 C24 121.0(2)
C23 C24 C19 120.9(2)
C26 C25 C30 118.1(2)
C26 C25 C8 123.1(2)
C30 C25 C8 118.8(2)
C25 C26 C27 120.4(2)
C28 C27 C26 121.8(2)
C27 C28 C29 117.8(2)
C27 C28 C44 121.1(2)
C29 C28 C44 121.1(2)
C28 C29 C30 120.7(2)
C29 C30 C25 121.1(2)
C36 C31 C32 118.7(2)
C36 C31 C10 122.4(2)
C32 C31 C10 118.7(2)
C33 C32 C31 120.6(2)
C32 C33 C34 120.1(2)
C35 C34 C33 119.6(2)
C34 C35 C36 120.3(2)
C31 C36 C35 120.7(2)
C38 C37 C42 117.9(2)
C38 C37 C17 124.3(2)
C42 C37 C17 117.7(2)
C39 C38 C37 121.3(2)
C38 C39 C40 120.0(2)
C39 C40 C41 119.7(2)
C42 C41 C40 119.8(2)
C41 C42 C37 121.3(2)

loop_
_geom_bond_atom_site_label_1
_geom_bond_atom_site_label_2
_geom_bond_distance
C1 C2 1.404(3)
C1 C18 1.429(3)
C1 C19 1.501(3)
C2 C3 1.428(3)
C2 C7 1.442(3)
C3 C4 1.352(3)
C4 C5 1.412(3)
C5 C6 1.352(3)
C6 C7 1.432(3)
C7 C8 1.397(3)
C8 C9 1.433(3)
C8 C25 1.490(3)
C9 C10 1.426(3)
C9 C18 1.439(3)
C10 C11 1.398(3)
C10 C31 1.491(3)
C11 C12 1.431(3)
C11 C16 1.439(3)
C12 C13 1.352(3)
C13 C14 1.408(3)
C14 C15 1.355(3)
C15 C16 1.439(3)
C16 C17 1.394(3)
C17 C18 1.427(3)
C17 C37 1.500(3)
C19 C20 1.382(3)
C19 C24 1.389(3)
C20 C21 1.380(3)
C21 C22 1.385(3)
C22 C23 1.382(3)
C22 C43 1.509(3)
C23 C24 1.387(3)
C25 C26 1.384(3)
C25 C30 1.393(3)
C26 C27 1.386(3)
C27 C28 1.385(3)
C28 C29 1.386(3)
C28 C44 1.514(3)
C29 C30 1.389(3)
C31 C36 1.383(3)
C31 C32 1.390(3)
C32 C33 1.381(3)
C33 C34 1.391(4)
C34 C35 1.370(4)
C35 C36 1.389(3)
C37 C38 1.388(3)
C37 C42 1.392(3)
C38 C39 1.382(3)
C39 C40 1.382(4)
C40 C41 1.384(4)
C41 C42 1.383(3)

loop_
_geom_torsion_atom_site_label_1
_geom_torsion_atom_site_label_2
_geom_torsion_atom_site_label_3
_geom_torsion_atom_site_label_4
_geom_torsion
C18 C1 C2 C3 176.5(2)
C19 C1 C2 C3 7.2(3)
C18 C1 C2 C7 -3.5(3)
C19 C1 C2 C7 -172.80(19)
C1 C2 C3 C4 174.0(2)
C7 C2 C3 C4 -6.0(3)
C2 C3 C4 C5 -0.8(4)
C3 C4 C5 C6 4.4(4)
C4 C5 C6 C7 -0.8(4)
C5 C6 C7 C8 172.2(2)
C5 C6 C7 C2 -6.1(3)
C1 C2 C7 C8 10.9(3)
C3 C2 C7 C8 -169.06(19)
C1 C2 C7 C6 -170.8(2)
C3 C2 C7 C6 9.3(3)
C6 C7 C8 C9 180.0(2)
C2 C7 C8 C9 -1.7(3)
C6 C7 C8 C25 5.1(3)
C2 C7 C8 C25 -176.7(2)
C7 C8 C9 C10 164.62(19)
C25 C8 C9 C10 -20.5(3)
C7 C8 C9 C18 -14.4(3)
C25 C8 C9 C18 160.4(2)
C8 C9 C10 C11 170.3(2)
C18 C9 C10 C11 -10.7(3)
C8 C9 C10 C31 -17.4(3)
C18 C9 C10 C31 161.6(2)
C9 C10 C11 C12 174.7(2)
C31 C10 C11 C12 2.1(3)
C9 C10 C11 C16 -5.8(3)
C31 C10 C11 C16 -178.39(19)
C10 C11 C12 C13 173.7(2)
C16 C11 C12 C13 -5.7(3)
C11 C12 C13 C14 -1.7(4)
C12 C13 C14 C15 4.7(4)
C13 C14 C15 C16 0.1(4)
C10 C11 C16 C17 11.8(3)
C12 C11 C16 C17 -168.7(2)
C10 C11 C16 C15 -169.39(19)
C12 C11 C16 C15 10.1(3)
C14 C15 C16 C17 171.3(2)
C14 C15 C16 C11 -7.5(3)
C11 C16 C17 C18 -1.0(3)
C15 C16 C17 C18 -179.7(2)
C11 C16 C17 C37 -171.72(19)
C15 C16 C17 C37 9.6(3)
C16 C17 C18 C1 163.2(2)
C37 C17 C18 C1 -26.0(3)
C16 C17 C18 C9 -15.6(3)
C37 C17 C18 C9 155.16(19)
C2 C1 C18 C17 168.6(2)
C19 C1 C18 C17 -22.3(3)
C2 C1 C18 C9 -12.6(3)
C19 C1 C18 C9 156.5(2)
C10 C9 C18 C17 21.4(3)
C8 C9 C18 C17 -159.57(19)
C10 C9 C18 C1 -157.49(19)
C8 C9 C18 C1 21.6(3)
C2 C1 C19 C20 -67.4(3)
C18 C1 C19 C20 123.4(2)
C2 C1 C19 C24 107.3(2)
C18 C1 C19 C24 -61.9(3)
C24 C19 C20 C21 -1.2(3)
C1 C19 C20 C21 173.5(2)
C19 C20 C21 C22 -0.3(4)
C20 C21 C22 C23 2.3(3)
C20 C21 C22 C43 -175.2(2)
C21 C22 C23 C24 -2.7(3)
C43 C22 C23 C24 174.8(2)
C22 C23 C24 C19 1.2(3)
C20 C19 C24 C23 0.8(3)
C1 C19 C24 C23 -174.2(2)
C7 C8 C25 C26 -75.1(3)
C9 C8 C25 C26 110.0(3)
C7 C8 C25 C30 104.6(2)
C9 C8 C25 C30 -70.2(3)
C30 C25 C26 C27 2.9(3)
C8 C25 C26 C27 -177.3(2)
C25 C26 C27 C28 -1.7(4)
C26 C27 C28 C29 -1.0(4)
C26 C27 C28 C44 178.0(3)
C27 C28 C29 C30 2.5(3)
C44 C28 C29 C30 -176.5(2)
C28 C29 C30 C25 -1.2(3)
C26 C25 C30 C29 -1.5(3)
C8 C25 C30 C29 178.8(2)
C11 C10 C31 C36 -72.3(3)
C9 C10 C31 C36 115.2(2)
C11 C10 C31 C32 102.5(2)
C9 C10 C31 C32 -70.0(3)
C36 C31 C32 C33 -0.9(4)
C10 C31 C32 C33 -176.0(2)
C31 C32 C33 C34 -0.6(4)
C32 C33 C34 C35 0.8(4)
C33 C34 C35 C36 0.5(4)
C32 C31 C36 C35 2.3(3)
C10 C31 C36 C35 177.1(2)
C34 C35 C36 C31 -2.1(4)
C16 C17 C37 C38 -64.0(3)
C18 C17 C37 C38 125.3(2)
C16 C17 C37 C42 112.1(2)
C18 C17 C37 C42 -58.6(3)
C42 C37 C38 C39 -0.9(3)
C17 C37 C38 C39 175.2(2)
C37 C38 C39 C40 0.3(4)
C38 C39 C40 C41 0.9(4)
C39 C40 C41 C42 -1.5(4)
C40 C41 C42 C37 0.8(4)
C38 C37 C42 C41 0.3(3)
C17 C37 C42 C41 -176.0(2)
